data_4072744
loop_
_publ_author_name
'Paul, Fr\'ed\'eric'
'da Costa, Gr\'egory'
'Bondon, Arnaud'
'Gauthier, Nicolas'
'Sinbandhit, Sourisak'
'Toupet, Loic'
'Costuas, Karine'
'Halet, Jean-Fran\,cois'
'Lapinte, Claude'

_publ_section_title
;
 Spin Delocalization in Electron-Rich Iron(III) Piano-Stool \s-Acetylides.
 An Experimental (NMR) and Theoretical (DFT) Investigation
;
_journal_issue 4
_journal_name_full Organometallics
_journal_page_first 874
_journal_paper_doi 10.1021/om060989j
_journal_volume 26
_journal_year 2007
_chemical_formula_sum 'C47.5 H50.5 Cl1.5 F6 Fe P3'
_chemical_formula_weight 937.31
_chemical_name_systematic
;
  ?
;
_space_group_IT_number 2
_symmetry_cell_setting triclinic
_symmetry_space_group_name_Hall '-P 1'
_symmetry_space_group_name_H-M 'P -1'
_atom_sites_solution_hydrogens geom
_atom_sites_solution_primary direct
_atom_sites_solution_secondary difmap
_audit_creation_method SHELXL-97
_cell_angle_alpha 67.9750(10)
_cell_angle_beta 79.2330(10)
_cell_angle_gamma 74.7290(10)
_cell_formula_units_Z 2
_cell_length_a 11.0094(3)
_cell_length_b 15.0407(3)
_cell_length_c 15.8834(3)
_cell_measurement_temperature 120(1)
_cell_volume 2340.66(9)
_computing_structure_refinement 'SHELXL-97 (Sheldrick, 1997)'
_computing_structure_solution 'SHELXS-97 (Sheldrick, 1990)'
_diffrn_ambient_temperature 293(2)
_diffrn_measured_fraction_theta_full 0.997
_diffrn_measured_fraction_theta_max 0.997
_diffrn_radiation_monochromator graphite
_diffrn_radiation_source 'fine-focus sealed tube'
_diffrn_radiation_type MoK\a
_diffrn_radiation_wavelength 0.71069
_diffrn_reflns_av_R_equivalents 0.0000
_diffrn_reflns_av_sigmaI/netI 0.0422
_diffrn_reflns_limit_h_max 14
_diffrn_reflns_limit_h_min 0
_diffrn_reflns_limit_k_max 19
_diffrn_reflns_limit_k_min -18
_diffrn_reflns_limit_l_max 20
_diffrn_reflns_limit_l_min -19
_diffrn_reflns_number 10730
_diffrn_reflns_theta_full 27.50
_diffrn_reflns_theta_max 27.50
_diffrn_reflns_theta_min 1.39
_exptl_absorpt_coefficient_mu 0.566
_exptl_crystal_colour red
_exptl_crystal_density_diffrn 1.330
_exptl_crystal_density_method 'not measured'
_exptl_crystal_description block
_exptl_crystal_F_000 972
_exptl_crystal_size_max 0.45
_exptl_crystal_size_mid 0.32
_exptl_crystal_size_min 0.32
_refine_diff_density_max 2.314
_refine_diff_density_min -1.015
_refine_diff_density_rms 0.135
_refine_ls_extinction_method none
_refine_ls_goodness_of_fit_ref 1.057
_refine_ls_hydrogen_treatment mixed
_refine_ls_matrix_type full
_refine_ls_number_parameters 550
_refine_ls_number_reflns 10730
_refine_ls_number_restraints 0
_refine_ls_restrained_S_all 1.057
_refine_ls_R_factor_all 0.1052
_refine_ls_R_factor_gt 0.0814
_refine_ls_shift/su_max 0.006
_refine_ls_shift/su_mean 0.000
_refine_ls_structure_factor_coef Fsqd
_refine_ls_weighting_details 'calc w=1/[\s^2^(Fo^2^)+(0.1451P)^2^+6.0134P] where P=(Fo^2^+2Fc^2^)/3'
_refine_ls_weighting_scheme calc
_refine_ls_wR_factor_gt 0.2257
_refine_ls_wR_factor_ref 0.2511
_reflns_number_gt 8193
_reflns_number_total 10730
_reflns_threshold_expression >2sigma(I)
_cod_data_source_file om060989jsi20061026_065109.cif
_cod_data_source_block fp514
_cod_depositor_comments
;
The following automatic conversions were performed:

'_symmetry_cell_setting' value 'Triclinic' changed to 'triclinic'
according to /home/saulius/struct/CIF-dictionaries/cif_core.dic
dictionary named 'cif_core.dic' version 2.4.1 from 2010-06-29.

Automatic conversion script
Id: cif_fix_values 1715 2011-07-08 13:25:40Z adriana 
;
_cod_original_sg_symbol_H-M P-1
_cod_original_formula_sum 'C47.50 H50.50 Cl1.50 F6 Fe P3'
_cod_database_code 4072744

loop_
_symmetry_equiv_pos_as_xyz
'x, y, z'
'-x, -y, -z'

loop_
_atom_site_label
_atom_site_type_symbol
_atom_site_fract_x
_atom_site_fract_y
_atom_site_fract_z
_atom_site_U_iso_or_equiv
_atom_site_adp_type
_atom_site_occupancy
_atom_site_symmetry_multiplicity
_atom_site_calc_flag
_atom_site_refinement_flags
Cl51 Cl 0.7531(5) 0.0723(3) 0.5628(3) 0.0989(14) Uani 0.50 1 d P
Cl52 Cl 0.7327(8) -0.1344(4) 0.6507(7) 0.274(8) Uani 0.50 1 d P
Cl53 Cl 0.6653(8) -0.0235(7) 0.4860(5) 0.172(3) Uani 0.50 1 d P
C55 C 0.6683(11) -0.0209(8) 0.5892(9) 0.055(3) Uani 0.50 1 d P
H55 H 0.5822 -0.0011 0.6157 0.066 Uiso 0.50 1 calc PR
P3 P 0.30247(15) 0.02716(11) 0.76675(12) 0.0592(4) Uani 1 1 d .
F1 F 0.4020(6) -0.0321(6) 0.8361(6) 0.189(4) Uani 1 1 d .
F2 F 0.2484(5) -0.0660(3) 0.7787(4) 0.1085(19) Uani 1 1 d .
F3 F 0.1976(4) 0.0943(3) 0.6996(3) 0.0730(11) Uani 1 1 d .
F4 F 0.3512(6) 0.1227(4) 0.7500(4) 0.129(3) Uani 1 1 d .
F5 F 0.3884(6) 0.0143(5) 0.6773(5) 0.151(3) Uani 1 1 d .
F6 F 0.2039(5) 0.0453(4) 0.8488(3) 0.0916(14) Uani 1 1 d .
Fe1 Fe 0.71950(5) 0.38865(4) 0.78139(3) 0.01951(17) Uani 1 1 d .
P1 P 0.64927(9) 0.25080(7) 0.81024(6) 0.0222(2) Uani 1 1 d .
P2 P 0.68265(9) 0.42062(7) 0.63754(6) 0.0213(2) Uani 1 1 d .
C1 C 0.8090(4) 0.4997(3) 0.7793(3) 0.0248(8) Uani 1 1 d .
C2 C 0.9011(4) 0.4334(3) 0.7425(3) 0.0261(8) Uani 1 1 d .
C3 C 0.9165(4) 0.3372(3) 0.8107(3) 0.0244(7) Uani 1 1 d .
C4 C 0.8338(4) 0.3447(3) 0.8897(3) 0.0253(8) Uani 1 1 d .
C5 C 0.7700(4) 0.4446(3) 0.8717(3) 0.0265(8) Uani 1 1 d .
C6 C 0.7710(4) 0.6075(3) 0.7318(3) 0.0329(9) Uani 1 1 d .
H6A H 0.7080 0.6358 0.7705 0.049 Uiso 1 1 calc R
H6B H 0.7369 0.6198 0.6761 0.049 Uiso 1 1 calc R
H6C H 0.8436 0.6364 0.7181 0.049 Uiso 1 1 calc R
C7 C 0.9815(4) 0.4644(3) 0.6545(3) 0.0346(9) Uani 1 1 d .
H7A H 1.0357 0.4074 0.6438 0.052 Uiso 1 1 calc R
H7B H 1.0321 0.5061 0.6573 0.052 Uiso 1 1 calc R
H7C H 0.9284 0.4995 0.6056 0.052 Uiso 1 1 calc R
C8 C 1.0166(4) 0.2483(3) 0.8075(3) 0.0325(9) Uani 1 1 d .
H8A H 1.0599 0.2610 0.7472 0.049 Uiso 1 1 calc R
H8B H 0.9778 0.1933 0.8228 0.049 Uiso 1 1 calc R
H8C H 1.0760 0.2338 0.8505 0.049 Uiso 1 1 calc R
C9 C 0.8378(4) 0.2639(3) 0.9809(3) 0.0328(9) Uani 1 1 d .
H9A H 0.8859 0.2035 0.9736 0.049 Uiso 1 1 calc R
H9B H 0.7532 0.2567 1.0063 0.049 Uiso 1 1 calc R
H9C H 0.8768 0.2797 1.0212 0.049 Uiso 1 1 calc R
C10 C 0.6857(4) 0.4856(3) 0.9396(3) 0.0326(9) Uani 1 1 d .
H10A H 0.6556 0.5549 0.9109 0.049 Uiso 1 1 calc R
H10B H 0.7321 0.4743 0.9894 0.049 Uiso 1 1 calc R
H10C H 0.6150 0.4540 0.9621 0.049 Uiso 1 1 calc R
C11 C 0.5686(4) 0.2654(3) 0.7118(3) 0.0286(8) Uani 1 1 d .
H11A H 0.6210 0.2240 0.6787 0.034 Uiso 1 1 calc R
H11B H 0.4892 0.2439 0.7341 0.034 Uiso 1 1 calc R
C12 C 0.5426(4) 0.3721(3) 0.6469(3) 0.0252(8) Uani 1 1 d .
H12A H 0.4685 0.4102 0.6710 0.030 Uiso 1 1 calc R
H12B H 0.5278 0.3751 0.5875 0.030 Uiso 1 1 calc R
C13 C 0.7625(4) 0.1339(3) 0.8313(3) 0.0253(8) Uani 1 1 d .
C14 C 0.8310(4) 0.1027(3) 0.7600(3) 0.0345(9) Uani 1 1 d .
H14 H 0.8124 0.1387 0.7002 0.041 Uiso 1 1 calc R
C15 C 0.9262(5) 0.0187(3) 0.7776(4) 0.0415(11) Uani 1 1 d .
H15 H 0.9713 -0.0010 0.7297 0.050 Uiso 1 1 calc R
C16 C 0.9546(4) -0.0359(3) 0.8658(4) 0.0398(10) Uani 1 1 d .
H16 H 1.0199 -0.0913 0.8770 0.048 Uiso 1 1 calc R
C17 C 0.8860(4) -0.0082(3) 0.9375(3) 0.0339(9) Uani 1 1 d .
H17 H 0.9039 -0.0460 0.9971 0.041 Uiso 1 1 calc R
C18 C 0.7903(4) 0.0758(3) 0.9210(3) 0.0274(8) Uani 1 1 d .
H18 H 0.7443 0.0938 0.9696 0.033 Uiso 1 1 calc R
C19 C 0.5331(4) 0.2198(3) 0.9088(3) 0.0267(8) Uani 1 1 d .
C20 C 0.5090(4) 0.2624(3) 0.9760(3) 0.0294(8) Uani 1 1 d .
H20 H 0.5497 0.3117 0.9700 0.035 Uiso 1 1 calc R
C21 C 0.4240(4) 0.2313(3) 1.0523(3) 0.0378(10) Uani 1 1 d .
H21 H 0.4085 0.2594 1.0974 0.045 Uiso 1 1 calc R
C22 C 0.3626(4) 0.1582(3) 1.0605(4) 0.0431(12) Uani 1 1 d .
H22 H 0.3065 0.1369 1.1116 0.052 Uiso 1 1 calc R
C23 C 0.3843(4) 0.1176(3) 0.9940(4) 0.0420(11) Uani 1 1 d .
H23 H 0.3414 0.0698 0.9995 0.050 Uiso 1 1 calc R
C24 C 0.4705(4) 0.1471(3) 0.9176(3) 0.0346(9) Uani 1 1 d .
H24 H 0.4859 0.1183 0.8730 0.042 Uiso 1 1 calc R
C25 C 0.6451(4) 0.5504(3) 0.5675(3) 0.0250(8) Uani 1 1 d .
C26 C 0.5324(4) 0.6101(3) 0.5875(3) 0.0281(8) Uani 1 1 d .
H26 H 0.4742 0.5831 0.6346 0.034 Uiso 1 1 calc R
C27 C 0.5059(5) 0.7099(3) 0.5377(3) 0.0347(9) Uani 1 1 d .
H27 H 0.4297 0.7491 0.5511 0.042 Uiso 1 1 calc R
C28 C 0.5924(5) 0.7516(3) 0.4680(3) 0.0389(10) Uani 1 1 d .
H28 H 0.5747 0.8185 0.4353 0.047 Uiso 1 1 calc R
C29 C 0.7058(5) 0.6924(3) 0.4474(3) 0.0377(10) Uani 1 1 d .
H29 H 0.7640 0.7197 0.4006 0.045 Uiso 1 1 calc R
C30 C 0.7318(4) 0.5925(3) 0.4972(3) 0.0303(8) Uani 1 1 d .
H30 H 0.8078 0.5532 0.4834 0.036 Uiso 1 1 calc R
C31 C 0.7933(4) 0.3640(3) 0.5610(3) 0.0249(7) Uani 1 1 d .
C32 C 0.7625(4) 0.3838(3) 0.4731(3) 0.0304(8) Uani 1 1 d .
H32 H 0.6893 0.4294 0.4526 0.037 Uiso 1 1 calc R
C33 C 0.8393(5) 0.3364(3) 0.4164(3) 0.0361(10) Uani 1 1 d .
H33 H 0.8184 0.3504 0.3581 0.043 Uiso 1 1 calc R
C34 C 0.9484(5) 0.2678(4) 0.4476(3) 0.0397(10) Uani 1 1 d .
H34 H 0.9999 0.2353 0.4099 0.048 Uiso 1 1 calc R
C35 C 0.9809(4) 0.2472(3) 0.5339(3) 0.0380(10) Uani 1 1 d .
H35 H 1.0544 0.2018 0.5540 0.046 Uiso 1 1 calc R
C36 C 0.9026(4) 0.2953(3) 0.5908(3) 0.0307(8) Uani 1 1 d .
H36 H 0.9238 0.2811 0.6491 0.037 Uiso 1 1 calc R
C37 C 0.5494(4) 0.4516(3) 0.7989(2) 0.0232(7) Uani 1 1 d .
C38 C 0.4401(4) 0.4942(3) 0.8092(2) 0.0235(7) Uani 1 1 d .
C39 C 0.3123(4) 0.5481(3) 0.8175(2) 0.0247(8) Uani 1 1 d .
C40 C 0.2895(4) 0.6489(3) 0.8059(3) 0.0294(8) Uani 1 1 d .
C41 C 0.1646(4) 0.7000(4) 0.8153(3) 0.0368(10) Uani 1 1 d .
H41 H 0.1491 0.7667 0.8056 0.044 Uiso 1 1 calc R
C42 C 0.0628(4) 0.6535(4) 0.8389(4) 0.0428(12) Uani 1 1 d .
C43 C 0.0869(4) 0.5556(4) 0.8490(3) 0.0383(10) Uani 1 1 d .
H43 H 0.0193 0.5243 0.8639 0.046 Uiso 1 1 calc R
C44 C 0.2093(4) 0.5016(3) 0.8375(3) 0.0305(9) Uani 1 1 d .
C45 C 0.3961(5) 0.7001(3) 0.7863(3) 0.0382(10) Uani 1 1 d .
H45A H 0.4750 0.6549 0.7824 0.057 Uiso 1 1 calc R
H45B H 0.3943 0.7245 0.8345 0.057 Uiso 1 1 calc R
H45C H 0.3877 0.7539 0.7295 0.057 Uiso 1 1 calc R
C46 C -0.0700(5) 0.7092(6) 0.8561(6) 0.071(2) Uani 1 1 d .
H46A H -0.0685 0.7761 0.8452 0.107 Uiso 1 1 calc R
H46B H -0.1023 0.6794 0.9182 0.107 Uiso 1 1 calc R
H46C H -0.1235 0.7074 0.8157 0.107 Uiso 1 1 calc R
C47 C 0.2304(4) 0.3953(3) 0.8463(4) 0.0389(10) Uani 1 1 d .
H47A H 0.3193 0.3693 0.8370 0.058 Uiso 1 1 calc R
H47B H 0.1875 0.3904 0.8013 0.058 Uiso 1 1 calc R
H47C H 0.1977 0.3586 0.9062 0.058 Uiso 1 1 calc R

loop_
_atom_site_aniso_label
_atom_site_aniso_U_11
_atom_site_aniso_U_22
_atom_site_aniso_U_33
_atom_site_aniso_U_23
_atom_site_aniso_U_13
_atom_site_aniso_U_12
Cl51 0.132(4) 0.075(2) 0.101(3) -0.036(2) -0.048(3) -0.008(2)
Cl52 0.185(7) 0.070(3) 0.309(11) 0.077(5) 0.130(7) 0.082(4)
Cl53 0.185(7) 0.283(10) 0.135(5) -0.141(6) -0.009(5) -0.096(7)
C55 0.046(6) 0.042(6) 0.071(7) -0.025(5) 0.001(5) 0.007(5)
P3 0.0472(8) 0.0455(8) 0.0648(10) 0.0053(7) -0.0058(7) -0.0123(6)
F1 0.084(4) 0.156(6) 0.209(8) 0.091(6) -0.070(5) -0.018(4)
F2 0.105(4) 0.039(2) 0.164(5) -0.037(3) 0.044(3) -0.023(2)
F3 0.086(3) 0.059(2) 0.071(2) -0.0144(18) -0.030(2) -0.007(2)
F4 0.176(6) 0.129(4) 0.092(3) 0.029(3) -0.063(4) -0.116(4)
F5 0.107(4) 0.129(5) 0.181(7) -0.060(5) 0.085(4) -0.025(4)
F6 0.121(4) 0.090(3) 0.058(2) -0.022(2) 0.005(2) -0.027(3)
Fe1 0.0205(3) 0.0193(3) 0.0196(3) -0.0064(2) -0.00257(19) -0.0057(2)
P1 0.0236(5) 0.0193(4) 0.0232(5) -0.0047(4) -0.0039(4) -0.0065(4)
P2 0.0232(5) 0.0216(4) 0.0191(4) -0.0059(3) -0.0034(3) -0.0055(4)
C1 0.0263(19) 0.0242(18) 0.0294(19) -0.0118(15) -0.0028(15) -0.0107(15)
C2 0.0220(18) 0.0289(19) 0.0293(19) -0.0076(15) -0.0052(15) -0.0101(15)
C3 0.0216(18) 0.0264(18) 0.0271(18) -0.0090(15) -0.0074(14) -0.0052(14)
C4 0.0256(19) 0.0284(19) 0.0240(18) -0.0072(15) -0.0082(15) -0.0081(15)
C5 0.0284(19) 0.031(2) 0.0258(19) -0.0120(16) -0.0066(15) -0.0089(16)
C6 0.041(2) 0.0225(19) 0.037(2) -0.0075(17) -0.0092(18) -0.0107(17)
C7 0.031(2) 0.040(2) 0.034(2) -0.0111(18) 0.0017(17) -0.0161(18)
C8 0.026(2) 0.032(2) 0.042(2) -0.0159(18) -0.0087(17) -0.0029(16)
C9 0.037(2) 0.035(2) 0.027(2) -0.0065(17) -0.0109(17) -0.0086(18)
C10 0.039(2) 0.035(2) 0.030(2) -0.0172(17) -0.0034(17) -0.0088(18)
C11 0.034(2) 0.0245(18) 0.033(2) -0.0091(16) -0.0102(17) -0.0107(16)
C12 0.0276(19) 0.0259(18) 0.0245(18) -0.0084(15) -0.0069(15) -0.0070(15)
C13 0.0253(19) 0.0213(17) 0.0306(19) -0.0073(15) -0.0041(15) -0.0084(14)
C14 0.038(2) 0.030(2) 0.034(2) -0.0112(17) -0.0034(18) -0.0040(18)
C15 0.045(3) 0.032(2) 0.046(3) -0.017(2) -0.001(2) -0.0020(19)
C16 0.033(2) 0.024(2) 0.055(3) -0.0091(19) -0.005(2) 0.0002(17)
C17 0.034(2) 0.0247(19) 0.039(2) -0.0009(17) -0.0087(18) -0.0102(17)
C18 0.0255(19) 0.0251(18) 0.031(2) -0.0052(15) -0.0025(15) -0.0116(15)
C19 0.0228(18) 0.0221(18) 0.0282(19) -0.0016(15) -0.0012(15) -0.0048(14)
C20 0.028(2) 0.030(2) 0.0258(19) -0.0031(16) -0.0030(15) -0.0096(16)
C21 0.035(2) 0.037(2) 0.031(2) -0.0061(18) 0.0038(18) -0.0029(18)
C22 0.029(2) 0.035(2) 0.045(3) 0.001(2) 0.0101(19) -0.0053(18)
C23 0.028(2) 0.032(2) 0.060(3) -0.008(2) 0.006(2) -0.0147(18)
C24 0.030(2) 0.026(2) 0.046(2) -0.0083(18) 0.0007(18) -0.0101(16)
C25 0.031(2) 0.0224(17) 0.0211(17) -0.0042(14) -0.0059(15) -0.0079(15)
C26 0.033(2) 0.0280(19) 0.0215(18) -0.0063(15) -0.0026(15) -0.0068(16)
C27 0.042(2) 0.027(2) 0.033(2) -0.0095(17) -0.0074(18) -0.0016(17)
C28 0.052(3) 0.025(2) 0.034(2) -0.0022(17) -0.006(2) -0.0099(19)
C29 0.044(3) 0.032(2) 0.033(2) -0.0010(17) -0.0008(19) -0.0171(19)
C30 0.028(2) 0.031(2) 0.028(2) -0.0060(16) -0.0004(16) -0.0085(16)
C31 0.0271(19) 0.0250(18) 0.0236(18) -0.0089(14) -0.0023(14) -0.0067(15)
C32 0.031(2) 0.035(2) 0.0253(19) -0.0101(16) -0.0028(16) -0.0083(17)
C33 0.043(3) 0.042(2) 0.027(2) -0.0164(18) 0.0007(18) -0.012(2)
C34 0.042(3) 0.042(2) 0.039(2) -0.023(2) 0.008(2) -0.011(2)
C35 0.034(2) 0.036(2) 0.042(2) -0.017(2) -0.0023(19) -0.0015(18)
C36 0.030(2) 0.031(2) 0.032(2) -0.0129(17) -0.0031(16) -0.0052(16)
C37 0.0298(19) 0.0220(17) 0.0199(17) -0.0057(14) -0.0028(14) -0.0109(15)
C38 0.0260(19) 0.0236(17) 0.0208(17) -0.0073(14) -0.0016(14) -0.0059(15)
C39 0.0235(18) 0.0315(19) 0.0196(17) -0.0109(15) -0.0041(14) -0.0019(15)
C40 0.029(2) 0.036(2) 0.0252(19) -0.0165(17) -0.0037(15) -0.0005(16)
C41 0.033(2) 0.041(2) 0.044(2) -0.031(2) -0.0107(19) 0.0081(18)
C42 0.025(2) 0.063(3) 0.052(3) -0.040(3) -0.0105(19) 0.007(2)
C43 0.023(2) 0.057(3) 0.046(3) -0.031(2) -0.0057(18) -0.0059(19)
C44 0.025(2) 0.039(2) 0.030(2) -0.0146(17) -0.0050(16) -0.0053(17)
C45 0.040(2) 0.034(2) 0.045(3) -0.020(2) -0.002(2) -0.0056(19)
C46 0.027(3) 0.098(5) 0.119(6) -0.085(5) -0.018(3) 0.014(3)
C47 0.027(2) 0.036(2) 0.056(3) -0.016(2) -0.007(2) -0.0076(18)

loop_
_atom_type_symbol
_atom_type_description
_atom_type_scat_dispersion_real
_atom_type_scat_dispersion_imag
_atom_type_scat_source
C C 0.0033 0.0016 'International Tables Vol C Tables 4.2.6.8 and 6.1.1.4'
H H 0.0000 0.0000 'International Tables Vol C Tables 4.2.6.8 and 6.1.1.4'
F F 0.0171 0.0103 'International Tables Vol C Tables 4.2.6.8 and 6.1.1.4'
P P 0.1023 0.0942 'International Tables Vol C Tables 4.2.6.8 and 6.1.1.4'
Fe Fe 0.3463 0.8444 'International Tables Vol C Tables 4.2.6.8 and 6.1.1.4'
Cl Cl 0.1484 0.1585 'International Tables Vol C Tables 4.2.6.8 and 6.1.1.4'

loop_
_geom_angle_atom_site_label_1
_geom_angle_atom_site_label_2
_geom_angle_atom_site_label_3
_geom_angle
Cl52 C55 Cl53 105.6(8)
Cl52 C55 Cl51 118.6(9)
Cl53 C55 Cl51 101.1(7)
Cl52 C55 H55 110.3
Cl53 C55 H55 110.3
Cl51 C55 H55 110.3
F1 P3 F4 89.0(4)
F1 P3 F3 175.4(5)
F4 P3 F3 87.8(3)
F1 P3 F6 88.7(4)
F4 P3 F6 91.1(3)
F3 P3 F6 88.1(3)
F1 P3 F2 94.3(4)
F4 P3 F2 176.6(3)
F3 P3 F2 88.9(3)
F6 P3 F2 89.6(3)
F1 P3 F5 97.8(5)
F4 P3 F5 89.9(4)
F3 P3 F5 85.6(4)
F6 P3 F5 173.5(4)
F2 P3 F5 89.0(3)
C37 Fe1 C4 117.70(16)
C37 Fe1 C5 89.97(15)
C4 Fe1 C5 39.17(15)
C37 Fe1 C1 98.95(15)
C4 Fe1 C1 65.84(15)
C5 Fe1 C1 39.37(15)
C37 Fe1 C3 154.65(15)
C4 Fe1 C3 38.82(15)
C5 Fe1 C3 65.10(15)
C1 Fe1 C3 65.16(15)
C37 Fe1 C2 135.63(15)
C4 Fe1 C2 64.85(15)
C5 Fe1 C2 64.86(15)
C1 Fe1 C2 38.62(15)
C3 Fe1 C2 38.42(14)
C37 Fe1 P2 86.51(11)
C4 Fe1 P2 155.19(12)
C5 Fe1 P2 145.34(11)
C1 Fe1 P2 107.33(11)
C3 Fe1 P2 116.37(11)
C2 Fe1 P2 94.56(11)
C37 Fe1 P1 87.47(11)
C4 Fe1 P1 101.55(11)
C5 Fe1 P1 130.51(11)
C1 Fe1 P1 167.36(11)
C3 Fe1 P1 104.87(11)
C2 Fe1 P1 136.82(11)
P2 Fe1 P1 83.80(4)
C13 P1 C19 100.71(18)
C13 P1 C11 105.35(18)
C19 P1 C11 104.74(19)
C13 P1 Fe1 119.21(13)
C19 P1 Fe1 116.46(14)
C11 P1 Fe1 108.93(13)
C25 P2 C12 106.37(18)
C25 P2 C31 103.61(18)
C12 P2 C31 101.28(18)
C25 P2 Fe1 115.67(13)
C12 P2 Fe1 105.73(13)
C31 P2 Fe1 122.35(13)
C2 C1 C5 107.5(3)
C2 C1 C6 125.2(4)
C5 C1 C6 127.1(4)
C2 C1 Fe1 72.4(2)
C5 C1 Fe1 69.9(2)
C6 C1 Fe1 127.2(3)
C1 C2 C3 108.5(3)
C1 C2 C7 124.3(4)
C3 C2 C7 126.4(4)
C1 C2 Fe1 69.0(2)
C3 C2 Fe1 70.6(2)
C7 C2 Fe1 134.1(3)
C4 C3 C2 107.4(3)
C4 C3 C8 124.9(4)
C2 C3 C8 126.9(4)
C4 C3 Fe1 68.5(2)
C2 C3 Fe1 71.0(2)
C8 C3 Fe1 133.9(3)
C5 C4 C3 108.5(3)
C5 C4 C9 126.6(4)
C3 C4 C9 123.6(4)
C5 C4 Fe1 70.6(2)
C3 C4 Fe1 72.7(2)
C9 C4 Fe1 132.5(3)
C4 C5 C1 108.0(3)
C4 C5 C10 125.6(4)
C1 C5 C10 126.2(4)
C4 C5 Fe1 70.2(2)
C1 C5 Fe1 70.7(2)
C10 C5 Fe1 128.3(3)
C1 C6 H6A 109.5
C1 C6 H6B 109.5
H6A C6 H6B 109.5
C1 C6 H6C 109.5
H6A C6 H6C 109.5
H6B C6 H6C 109.5
C2 C7 H7A 109.5
C2 C7 H7B 109.5
H7A C7 H7B 109.5
C2 C7 H7C 109.5
H7A C7 H7C 109.5
H7B C7 H7C 109.5
C3 C8 H8A 109.5
C3 C8 H8B 109.5
H8A C8 H8B 109.5
C3 C8 H8C 109.5
H8A C8 H8C 109.5
H8B C8 H8C 109.5
C4 C9 H9A 109.5
C4 C9 H9B 109.5
H9A C9 H9B 109.5
C4 C9 H9C 109.5
H9A C9 H9C 109.5
H9B C9 H9C 109.5
C5 C10 H10A 109.5
C5 C10 H10B 109.5
H10A C10 H10B 109.5
C5 C10 H10C 109.5
H10A C10 H10C 109.5
H10B C10 H10C 109.5
C12 C11 P1 111.8(3)
C12 C11 H11A 109.3
P1 C11 H11A 109.3
C12 C11 H11B 109.3
P1 C11 H11B 109.3
H11A C11 H11B 107.9
C11 C12 P2 107.0(3)
C11 C12 H12A 110.3
P2 C12 H12A 110.3
C11 C12 H12B 110.3
P2 C12 H12B 110.3
H12A C12 H12B 108.6
C14 C13 C18 118.1(4)
C14 C13 P1 122.0(3)
C18 C13 P1 119.7(3)
C15 C14 C13 120.7(4)
C15 C14 H14 119.7
C13 C14 H14 119.7
C16 C15 C14 120.5(4)
C16 C15 H15 119.8
C14 C15 H15 119.8
C15 C16 C17 120.0(4)
C15 C16 H16 120.0
C17 C16 H16 120.0
C16 C17 C18 120.3(4)
C16 C17 H17 119.9
C18 C17 H17 119.9
C17 C18 C13 120.5(4)
C17 C18 H18 119.8
C13 C18 H18 119.8
C24 C19 C20 119.6(4)
C24 C19 P1 117.3(3)
C20 C19 P1 123.0(3)
C19 C20 C21 120.1(4)
C19 C20 H20 119.9
C21 C20 H20 119.9
C22 C21 C20 119.7(4)
C22 C21 H21 120.2
C20 C21 H21 120.2
C23 C22 C21 120.3(4)
C23 C22 H22 119.8
C21 C22 H22 119.8
C22 C23 C24 120.7(4)
C22 C23 H23 119.7
C24 C23 H23 119.7
C19 C24 C23 119.6(4)
C19 C24 H24 120.2
C23 C24 H24 120.2
C26 C25 C30 118.9(4)
C26 C25 P2 120.0(3)
C30 C25 P2 121.0(3)
C25 C26 C27 120.5(4)
C25 C26 H26 119.8
C27 C26 H26 119.8
C28 C27 C26 120.5(4)
C28 C27 H27 119.8
C26 C27 H27 119.8
C27 C28 C29 119.6(4)
C27 C28 H28 120.2
C29 C28 H28 120.2
C30 C29 C28 119.8(4)
C30 C29 H29 120.1
C28 C29 H29 120.1
C29 C30 C25 120.8(4)
C29 C30 H30 119.6
C25 C30 H30 119.6
C36 C31 C32 118.9(4)
C36 C31 P2 121.3(3)
C32 C31 P2 119.6(3)
C33 C32 C31 120.9(4)
C33 C32 H32 119.5
C31 C32 H32 119.5
C32 C33 C34 119.3(4)
C32 C33 H33 120.3
C34 C33 H33 120.3
C35 C34 C33 120.8(4)
C35 C34 H34 119.6
C33 C34 H34 119.6
C34 C35 C36 119.5(4)
C34 C35 H35 120.2
C36 C35 H35 120.2
C31 C36 C35 120.6(4)
C31 C36 H36 119.7
C35 C36 H36 119.7
C38 C37 Fe1 178.6(4)
C37 C38 C39 177.4(4)
C44 C39 C40 119.6(4)
C44 C39 C38 120.9(4)
C40 C39 C38 119.5(4)
C41 C40 C39 118.8(4)
C41 C40 C45 120.0(4)
C39 C40 C45 121.1(4)
C42 C41 C40 121.8(4)
C42 C41 H41 119.1
C40 C41 H41 119.1
C43 C42 C41 118.4(4)
C43 C42 C46 121.3(5)
C41 C42 C46 120.3(5)
C42 C43 C44 122.2(4)
C42 C43 H43 118.9
C44 C43 H43 118.9
C43 C44 C39 119.0(4)
C43 C44 C47 120.2(4)
C39 C44 C47 120.8(4)
C40 C45 H45A 109.5
C40 C45 H45B 109.5
H45A C45 H45B 109.5
C40 C45 H45C 109.5
H45A C45 H45C 109.5
H45B C45 H45C 109.5
C42 C46 H46A 109.5
C42 C46 H46B 109.5
H46A C46 H46B 109.5
C42 C46 H46C 109.5
H46A C46 H46C 109.5
H46B C46 H46C 109.5
C44 C47 H47A 109.5
C44 C47 H47B 109.5
H47A C47 H47B 109.5
C44 C47 H47C 109.5
H47A C47 H47C 109.5
H47B C47 H47C 109.5

loop_
_geom_bond_atom_site_label_1
_geom_bond_atom_site_label_2
_geom_bond_distance
Cl51 C55 1.764(14)
Cl52 C55 1.657(12)
Cl53 C55 1.661(14)
C55 H55 0.9800
P3 F1 1.552(6)
P3 F4 1.578(5)
P3 F3 1.591(4)
P3 F6 1.592(5)
P3 F2 1.598(5)
P3 F5 1.599(6)
Fe1 C37 1.885(4)
Fe1 C4 2.122(4)
Fe1 C5 2.128(4)
Fe1 C1 2.139(4)
Fe1 C3 2.178(4)
Fe1 C2 2.183(4)
Fe1 P2 2.2441(10)
Fe1 P1 2.2595(11)
P1 C13 1.821(4)
P1 C19 1.823(4)
P1 C11 1.855(4)
P2 C25 1.826(4)
P2 C12 1.832(4)
P2 C31 1.835(4)
C1 C2 1.430(6)
C1 C5 1.437(5)
C1 C6 1.489(5)
C2 C3 1.435(5)
C2 C7 1.491(6)
C3 C4 1.430(6)
C3 C8 1.503(5)
C4 C5 1.424(6)
C4 C9 1.501(5)
C5 C10 1.493(6)
C6 H6A 0.9600
C6 H6B 0.9600
C6 H6C 0.9600
C7 H7A 0.9600
C7 H7B 0.9600
C7 H7C 0.9600
C8 H8A 0.9600
C8 H8B 0.9600
C8 H8C 0.9600
C9 H9A 0.9600
C9 H9B 0.9600
C9 H9C 0.9600
C10 H10A 0.9600
C10 H10B 0.9600
C10 H10C 0.9600
C11 C12 1.532(5)
C11 H11A 0.9700
C11 H11B 0.9700
C12 H12A 0.9700
C12 H12B 0.9700
C13 C14 1.403(6)
C13 C18 1.405(5)
C14 C15 1.385(6)
C14 H14 0.9300
C15 C16 1.378(7)
C15 H15 0.9300
C16 C17 1.383(7)
C16 H16 0.9300
C17 C18 1.389(6)
C17 H17 0.9300
C18 H18 0.9300
C19 C24 1.391(6)
C19 C20 1.392(6)
C20 C21 1.394(6)
C20 H20 0.9300
C21 C22 1.391(7)
C21 H21 0.9300
C22 C23 1.364(8)
C22 H22 0.9300
C23 C24 1.400(6)
C23 H23 0.9300
C24 H24 0.9300
C25 C26 1.388(6)
C25 C30 1.396(6)
C26 C27 1.389(6)
C26 H26 0.9300
C27 C28 1.387(7)
C27 H27 0.9300
C28 C29 1.392(7)
C28 H28 0.9300
C29 C30 1.390(6)
C29 H29 0.9300
C30 H30 0.9300
C31 C36 1.389(6)
C31 C32 1.401(5)
C32 C33 1.383(6)
C32 H32 0.9300
C33 C34 1.392(7)
C33 H33 0.9300
C34 C35 1.383(7)
C34 H34 0.9300
C35 C36 1.398(6)
C35 H35 0.9300
C36 H36 0.9300
C37 C38 1.218(6)
C38 C39 1.436(5)
C39 C44 1.411(6)
C39 C40 1.416(6)
C40 C41 1.398(6)
C40 C45 1.493(6)
C41 C42 1.395(7)
C41 H41 0.9300
C42 C43 1.378(7)
C42 C46 1.514(6)
C43 C44 1.397(6)
C43 H43 0.9300
C44 C47 1.510(6)
C45 H45A 0.9600
C45 H45B 0.9600
C45 H45C 0.9600
C46 H46A 0.9600
C46 H46B 0.9600
C46 H46C 0.9600
C47 H47A 0.9600
C47 H47B 0.9600
C47 H47C 0.9600

loop_
_geom_torsion_atom_site_label_1
_geom_torsion_atom_site_label_2
_geom_torsion_atom_site_label_3
_geom_torsion_atom_site_label_4
_geom_torsion
C37 Fe1 P1 C13 -167.27(19)
C4 Fe1 P1 C13 -49.49(19)
C5 Fe1 P1 C13 -79.5(2)
C1 Fe1 P1 C13 -46.3(5)
C3 Fe1 P1 C13 -9.71(19)
C2 Fe1 P1 C13 15.9(2)
P2 Fe1 P1 C13 105.97(15)
C37 Fe1 P1 C19 -46.19(18)
C4 Fe1 P1 C19 71.58(18)
C5 Fe1 P1 C19 41.6(2)
C1 Fe1 P1 C19 74.8(5)
C3 Fe1 P1 C19 111.36(18)
C2 Fe1 P1 C19 137.0(2)
P2 Fe1 P1 C19 -132.95(15)
C37 Fe1 P1 C11 71.92(19)
C4 Fe1 P1 C11 -170.31(19)
C5 Fe1 P1 C11 159.7(2)
C1 Fe1 P1 C11 -167.1(5)
C3 Fe1 P1 C11 -130.53(18)
C2 Fe1 P1 C11 -104.9(2)
P2 Fe1 P1 C11 -14.84(15)
C37 Fe1 P2 C25 64.52(18)
C4 Fe1 P2 C25 -103.5(3)
C5 Fe1 P2 C25 -20.4(3)
C1 Fe1 P2 C25 -33.78(19)
C3 Fe1 P2 C25 -104.11(19)
C2 Fe1 P2 C25 -71.01(18)
P1 Fe1 P2 C25 152.34(15)
C37 Fe1 P2 C12 -52.89(17)
C4 Fe1 P2 C12 139.1(3)
C5 Fe1 P2 C12 -137.8(2)
C1 Fe1 P2 C12 -151.18(17)
C3 Fe1 P2 C12 138.48(17)
C2 Fe1 P2 C12 171.58(17)
P1 Fe1 P2 C12 34.94(14)
C37 Fe1 P2 C31 -167.66(19)
C4 Fe1 P2 C31 24.3(3)
C5 Fe1 P2 C31 107.5(2)
C1 Fe1 P2 C31 94.05(19)
C3 Fe1 P2 C31 23.72(19)
C2 Fe1 P2 C31 56.82(19)
P1 Fe1 P2 C31 -79.83(15)
C37 Fe1 C1 C2 -164.2(2)
C4 Fe1 C1 C2 79.4(2)
C5 Fe1 C1 C2 116.9(3)
C3 Fe1 C1 C2 36.5(2)
P2 Fe1 C1 C2 -75.1(2)
P1 Fe1 C1 C2 75.9(6)
C37 Fe1 C1 C5 78.9(2)
C4 Fe1 C1 C5 -37.5(2)
C3 Fe1 C1 C5 -80.4(2)
C2 Fe1 C1 C5 -116.9(3)
P2 Fe1 C1 C5 168.0(2)
P1 Fe1 C1 C5 -41.0(6)
C37 Fe1 C1 C6 -43.0(4)
C4 Fe1 C1 C6 -159.5(4)
C5 Fe1 C1 C6 -121.9(5)
C3 Fe1 C1 C6 157.7(4)
C2 Fe1 C1 C6 121.2(5)
P2 Fe1 C1 C6 46.1(4)
P1 Fe1 C1 C6 -162.9(4)
C5 C1 C2 C3 1.6(4)
C6 C1 C2 C3 176.7(4)
Fe1 C1 C2 C3 -59.8(3)
C5 C1 C2 C7 -168.8(4)
C6 C1 C2 C7 6.3(6)
Fe1 C1 C2 C7 129.8(4)
C5 C1 C2 Fe1 61.4(3)
C6 C1 C2 Fe1 -123.5(4)
C37 Fe1 C2 C1 22.6(3)
C4 Fe1 C2 C1 -82.1(2)
C5 Fe1 C2 C1 -38.7(2)
C3 Fe1 C2 C1 -119.7(3)
P2 Fe1 C2 C1 112.3(2)
P1 Fe1 C2 C1 -161.94(18)
C37 Fe1 C2 C3 142.3(2)
C4 Fe1 C2 C3 37.5(2)
C5 Fe1 C2 C3 81.0(2)
C1 Fe1 C2 C3 119.7(3)
P2 Fe1 C2 C3 -128.1(2)
P1 Fe1 C2 C3 -42.3(3)
C37 Fe1 C2 C7 -95.4(4)
C4 Fe1 C2 C7 159.9(5)
C5 Fe1 C2 C7 -156.6(5)
C1 Fe1 C2 C7 -118.0(5)
C3 Fe1 C2 C7 122.4(5)
P2 Fe1 C2 C7 -5.7(4)
P1 Fe1 C2 C7 80.1(4)
C1 C2 C3 C4 -0.2(4)
C7 C2 C3 C4 169.9(4)
Fe1 C2 C3 C4 -59.0(3)
C1 C2 C3 C8 -170.0(4)
C7 C2 C3 C8 0.2(6)
Fe1 C2 C3 C8 131.2(4)
C1 C2 C3 Fe1 58.8(3)
C7 C2 C3 Fe1 -131.0(4)
C37 Fe1 C3 C4 27.0(5)
C5 Fe1 C3 C4 38.1(2)
C1 Fe1 C3 C4 81.7(2)
C2 Fe1 C3 C4 118.4(3)
P2 Fe1 C3 C4 179.58(19)
P1 Fe1 C3 C4 -90.0(2)
C37 Fe1 C3 C2 -91.5(4)
C4 Fe1 C3 C2 -118.4(3)
C5 Fe1 C3 C2 -80.3(2)
C1 Fe1 C3 C2 -36.7(2)
P2 Fe1 C3 C2 61.2(2)
P1 Fe1 C3 C2 151.6(2)
C37 Fe1 C3 C8 145.2(4)
C4 Fe1 C3 C8 118.2(5)
C5 Fe1 C3 C8 156.4(4)
C1 Fe1 C3 C8 -160.0(4)
C2 Fe1 C3 C8 -123.3(5)
P2 Fe1 C3 C8 -62.2(4)
P1 Fe1 C3 C8 28.2(4)
C2 C3 C4 C5 -1.3(4)
C8 C3 C4 C5 168.7(4)
Fe1 C3 C4 C5 -61.9(3)
C2 C3 C4 C9 -169.4(4)
C8 C3 C4 C9 0.6(6)
Fe1 C3 C4 C9 130.0(4)
C2 C3 C4 Fe1 60.6(3)
C8 C3 C4 Fe1 -129.4(4)
C37 Fe1 C4 C5 -49.8(3)
C1 Fe1 C4 C5 37.7(2)
C3 Fe1 C4 C5 117.5(3)
C2 Fe1 C4 C5 80.4(3)
P2 Fe1 C4 C5 116.6(3)
P1 Fe1 C4 C5 -143.0(2)
C37 Fe1 C4 C3 -167.3(2)
C5 Fe1 C4 C3 -117.5(3)
C1 Fe1 C4 C3 -79.8(2)
C2 Fe1 C4 C3 -37.1(2)
P2 Fe1 C4 C3 -0.9(4)
P1 Fe1 C4 C3 99.4(2)
C37 Fe1 C4 C9 72.6(4)
C5 Fe1 C4 C9 122.4(5)
C1 Fe1 C4 C9 160.1(4)
C3 Fe1 C4 C9 -120.1(5)
C2 Fe1 C4 C9 -157.2(4)
P2 Fe1 C4 C9 -121.0(4)
P1 Fe1 C4 C9 -20.6(4)
C3 C4 C5 C1 2.3(4)
C9 C4 C5 C1 170.0(4)
Fe1 C4 C5 C1 -60.9(3)
C3 C4 C5 C10 -173.2(4)
C9 C4 C5 C10 -5.6(6)
Fe1 C4 C5 C10 123.5(4)
C3 C4 C5 Fe1 63.2(3)
C9 C4 C5 Fe1 -129.1(4)
C2 C1 C5 C4 -2.4(4)
C6 C1 C5 C4 -177.4(4)
Fe1 C1 C5 C4 60.6(3)
C2 C1 C5 C10 173.1(4)
C6 C1 C5 C10 -1.8(6)
Fe1 C1 C5 C10 -123.9(4)
C2 C1 C5 Fe1 -63.0(3)
C6 C1 C5 Fe1 122.1(4)
C37 Fe1 C5 C4 137.4(2)
C1 Fe1 C5 C4 -118.3(3)
C3 Fe1 C5 C4 -37.8(2)
C2 Fe1 C5 C4 -80.4(2)
P2 Fe1 C5 C4 -138.7(2)
P1 Fe1 C5 C4 50.8(3)
C37 Fe1 C5 C1 -104.2(2)
C4 Fe1 C5 C1 118.3(3)
C3 Fe1 C5 C1 80.5(2)
C2 Fe1 C5 C1 37.9(2)
P2 Fe1 C5 C1 -20.4(3)
P1 Fe1 C5 C1 169.13(18)
C37 Fe1 C5 C10 17.2(4)
C4 Fe1 C5 C10 -120.3(5)
C1 Fe1 C5 C10 121.4(5)
C3 Fe1 C5 C10 -158.1(4)
C2 Fe1 C5 C10 159.3(4)
P2 Fe1 C5 C10 101.0(4)
P1 Fe1 C5 C10 -69.5(4)
C13 P1 C11 C12 -141.9(3)
C19 P1 C11 C12 112.3(3)
Fe1 P1 C11 C12 -12.9(3)
P1 C11 C12 P2 40.6(3)
C25 P2 C12 C11 -175.5(3)
C31 P2 C12 C11 76.5(3)
Fe1 P2 C12 C11 -52.1(3)
C19 P1 C13 C14 147.1(4)
C11 P1 C13 C14 38.4(4)
Fe1 P1 C13 C14 -84.2(4)
C19 P1 C13 C18 -37.9(3)
C11 P1 C13 C18 -146.6(3)
Fe1 P1 C13 C18 90.8(3)
C18 C13 C14 C15 -2.2(6)
P1 C13 C14 C15 172.9(4)
C13 C14 C15 C16 0.4(7)
C14 C15 C16 C17 1.5(8)
C15 C16 C17 C18 -1.5(7)
C16 C17 C18 C13 -0.3(6)
C14 C13 C18 C17 2.1(6)
P1 C13 C18 C17 -173.1(3)
C13 P1 C19 C24 -61.8(3)
C11 P1 C19 C24 47.4(4)
Fe1 P1 C19 C24 167.8(3)
C13 P1 C19 C20 115.6(3)
C11 P1 C19 C20 -135.3(3)
Fe1 P1 C19 C20 -14.9(4)
C24 C19 C20 C21 0.9(6)
P1 C19 C20 C21 -176.4(3)
C19 C20 C21 C22 -0.6(6)
C20 C21 C22 C23 -0.6(7)
C21 C22 C23 C24 1.4(7)
C20 C19 C24 C23 -0.1(6)
P1 C19 C24 C23 177.3(3)
C22 C23 C24 C19 -1.1(7)
C12 P2 C25 C26 49.4(4)
C31 P2 C25 C26 155.7(3)
Fe1 P2 C25 C26 -67.6(3)
C12 P2 C25 C30 -134.7(3)
C31 P2 C25 C30 -28.4(4)
Fe1 P2 C25 C30 108.3(3)
C30 C25 C26 C27 0.6(6)
P2 C25 C26 C27 176.6(3)
C25 C26 C27 C28 -0.8(7)
C26 C27 C28 C29 0.7(7)
C27 C28 C29 C30 -0.4(7)
C28 C29 C30 C25 0.2(7)
C26 C25 C30 C29 -0.3(6)
P2 C25 C30 C29 -176.3(3)
C25 P2 C31 C36 135.7(3)
C12 P2 C31 C36 -114.2(3)
Fe1 P2 C31 C36 2.8(4)
C25 P2 C31 C32 -49.7(4)
C12 P2 C31 C32 60.4(4)
Fe1 P2 C31 C32 177.4(3)
C36 C31 C32 C33 -0.3(6)
P2 C31 C32 C33 -175.0(3)
C31 C32 C33 C34 0.4(7)
C32 C33 C34 C35 -0.6(7)
C33 C34 C35 C36 0.7(7)
C32 C31 C36 C35 0.4(6)
P2 C31 C36 C35 175.0(3)
C34 C35 C36 C31 -0.6(7)
C4 Fe1 C37 C38 99(13)
C5 Fe1 C37 C38 70(13)
C1 Fe1 C37 C38 31(13)
C3 Fe1 C37 C38 80(13)
C2 Fe1 C37 C38 17(13)
P2 Fe1 C37 C38 -76(13)
P1 Fe1 C37 C38 -160(13)
Fe1 C37 C38 C39 29(20)
C37 C38 C39 C44 131(9)
C37 C38 C39 C40 -49(9)
C44 C39 C40 C41 0.5(6)
C38 C39 C40 C41 -179.2(4)
C44 C39 C40 C45 178.9(4)
C38 C39 C40 C45 -0.8(6)
C39 C40 C41 C42 2.2(6)
C45 C40 C41 C42 -176.2(4)
C40 C41 C42 C43 -2.9(7)
C40 C41 C42 C46 175.0(5)
C41 C42 C43 C44 0.8(7)
C46 C42 C43 C44 -177.1(5)
C42 C43 C44 C39 1.9(7)
C42 C43 C44 C47 -178.0(5)
C40 C39 C44 C43 -2.5(6)
C38 C39 C44 C43 177.2(4)
C40 C39 C44 C47 177.4(4)
C38 C39 C44 C47 -2.9(6)
